data_4312712
loop_
_publ_author_name
'Daniele Belletti'
'Claudia Graiff'
'Chiara Massera'
'Alex Minarelli'
'Giovanni Predieri'
'Antonio Tiripicchio'
'Domenico Acquotti'

_publ_contact_author
;
  Dr. Claudia Graiff
  Dipartimento di Chimica GIAF, Universita' di Parma
  Parco Area delle Scienze 17/A, I-43100 Parma, Italy
;
_publ_contact_author_email claudia.graiff@unipr.it
_publ_section_title
;
 Reactivity of Ph2P(Se)CH2C6H4CH2P(Se)Ph2 with [M3(CO)12] (M = Ru or Fe).
 Synthesis and Characterization of the New Carbene Cluster
 [Ru3(\m3-Se)(\m3-H)(\m2-PPh2)(CO)6(\m2-CHC6H4CH2PPh2)]
;
_journal_name_full 'Inorganic Chemistry'
_journal_page_first 8509
_journal_page_last 8518
_journal_paper_doi 10.1021/ic034887m
_journal_volume 42
_journal_year 2003
_chemical_formula_sum 'C39 H28 Fe3 O7 P2 Se2'
_chemical_formula_weight 996.02
_space_group_IT_number 14
_symmetry_cell_setting monoclinic
_symmetry_space_group_name_Hall '-P 2ybc'
_symmetry_space_group_name_H-M 'P 1 21/c 1'
_atom_sites_solution_hydrogens geom
_atom_sites_solution_primary direct
_atom_sites_solution_secondary difmap
_audit_creation_method SHELXL-97
_cell_angle_alpha 90.00
_cell_angle_beta 102.530(5)
_cell_angle_gamma 90.00
_cell_formula_units_Z 4
_cell_length_a 11.451(4)
_cell_length_b 18.732(5)
_cell_length_c 18.798(5)
_cell_measurement_temperature 293(2)
_cell_volume 3936(2)
_computing_structure_refinement 'SHELXL-97 (Sheldrick, 1997)'
_computing_structure_solution 'SHELXS-97 (Sheldrick, 1990)'
_diffrn_ambient_temperature 293(2)
_diffrn_measured_fraction_theta_full 0.898
_diffrn_measured_fraction_theta_max 0.898
_diffrn_measurement_device_type 'Bruker AXS Smart 1000'
_diffrn_radiation_monochromator graphite
_diffrn_radiation_source 'fine-focus sealed tube'
_diffrn_radiation_type MoK\a
_diffrn_radiation_wavelength 0.71073
_diffrn_reflns_av_R_equivalents 0.0387
_diffrn_reflns_av_sigmaI/netI 0.0556
_diffrn_reflns_limit_h_max 15
_diffrn_reflns_limit_h_min -13
_diffrn_reflns_limit_k_max 24
_diffrn_reflns_limit_k_min -22
_diffrn_reflns_limit_l_max 20
_diffrn_reflns_limit_l_min -24
_diffrn_reflns_number 23231
_diffrn_reflns_theta_full 28.27
_diffrn_reflns_theta_max 28.27
_diffrn_reflns_theta_min 1.55
_exptl_absorpt_coefficient_mu 3.069
_exptl_crystal_colour black
_exptl_crystal_density_diffrn 1.681
_exptl_crystal_density_method 'not measured'
_exptl_crystal_description prismatic
_exptl_crystal_F_000 1976
_exptl_crystal_size_max 0.25
_exptl_crystal_size_mid 0.15
_exptl_crystal_size_min 0.11
_refine_diff_density_max 0.997
_refine_diff_density_min -0.631
_refine_diff_density_rms 0.090
_refine_ls_extinction_method none
_refine_ls_goodness_of_fit_ref 0.938
_refine_ls_hydrogen_treatment mixed
_refine_ls_matrix_type full
_refine_ls_number_parameters 485
_refine_ls_number_reflns 8764
_refine_ls_number_restraints 0
_refine_ls_restrained_S_all 0.938
_refine_ls_R_factor_all 0.0836
_refine_ls_R_factor_gt 0.0386
_refine_ls_shift/su_max 0.001
_refine_ls_shift/su_mean 0.000
_refine_ls_structure_factor_coef Fsqd
_refine_ls_weighting_details 'calc w=1/[\s^2^(Fo^2^)+(0.0512P)^2^+0.0000P] where P=(Fo^2^+2Fc^2^)/3'
_refine_ls_weighting_scheme calc
_refine_ls_wR_factor_gt 0.0830
_refine_ls_wR_factor_ref 0.0980
_reflns_number_gt 5462
_reflns_number_total 8764
_reflns_threshold_expression >2sigma(I)
_cod_data_source_file ic034887msi20030730_124443_5.cif
_cod_data_source_block pruebah
_cod_depositor_comments
;
The following automatic conversions were performed:

data name '_atom_site_symetry_multiplicity' was replaced with
'_atom_site_symmetry_multiplicity' as specified in the replacement
file 'data/replacement-values/replacement_tags.lst'.

Automatic conversion script
Id: cif_correct_tags 9268 2022-04-12 08:56:07Z antanas 
;
_cod_database_code 4312712

loop_
_symmetry_equiv_pos_as_xyz
'x, y, z'
'-x, y+1/2, -z+1/2'
'-x, -y, -z'
'x, -y-1/2, z-1/2'

loop_
_atom_site_label
_atom_site_type_symbol
_atom_site_fract_x
_atom_site_fract_y
_atom_site_fract_z
_atom_site_U_iso_or_equiv
_atom_site_adp_type
_atom_site_occupancy
_atom_site_symmetry_multiplicity
_atom_site_calc_flag
_atom_site_refinement_flags
_atom_site_disorder_assembly
_atom_site_disorder_group
Fe1 Fe 0.26160(4) 0.15862(3) 0.26763(3) 0.02964(12) Uani 1 1 d . . .
Fe2 Fe 0.29875(5) 0.03222(3) 0.13100(3) 0.04361(15) Uani 1 1 d . . .
Fe3 Fe 0.10668(5) 0.10200(3) 0.14187(3) 0.04077(15) Uani 1 1 d . . .
Se1 Se 0.22706(4) 0.037691(19) 0.24038(2) 0.03745(11) Uani 1 1 d . . .
Se2 Se 0.29585(4) 0.15770(2) 0.14831(2) 0.03958(11) Uani 1 1 d . . .
P1 P 0.18281(8) 0.14823(5) 0.36781(5) 0.0330(2) Uani 1 1 d . . .
P2 P 0.26564(8) 0.27969(5) 0.26309(5) 0.0327(2) Uani 1 1 d . . .
O1 O 0.5038(2) 0.13676(16) 0.34737(16) 0.0535(8) Uani 1 1 d . . .
O2 O 0.2182(4) -0.11659(18) 0.1146(2) 0.0930(13) Uani 1 1 d . . .
O3 O 0.3100(4) 0.0486(2) -0.0225(2) 0.1035(14) Uani 1 1 d . . .
O4 O 0.5560(3) 0.0136(2) 0.1848(2) 0.0907(12) Uani 1 1 d . . .
O5 O -0.0728(3) 0.19569(16) 0.18316(18) 0.0634(9) Uani 1 1 d . . .
O6 O -0.0534(4) -0.0211(2) 0.1225(3) 0.1068(15) Uani 1 1 d . . .
O7 O 0.0450(4) 0.1492(2) -0.0093(2) 0.0956(13) Uani 1 1 d . . .
C1 C 0.4066(3) 0.14854(19) 0.3170(2) 0.0374(9) Uani 1 1 d . . .
C2 C 0.2492(4) -0.0591(3) 0.1199(3) 0.0596(12) Uani 1 1 d . . .
C3 C 0.3048(5) 0.0425(3) 0.0368(3) 0.0639(13) Uani 1 1 d . . .
C4 C 0.4555(4) 0.0198(2) 0.1645(3) 0.0558(12) Uani 1 1 d . . .
C5 C 0.0037(4) 0.1610(2) 0.1720(2) 0.0486(10) Uani 1 1 d . . .
C6 C 0.0091(4) 0.0268(3) 0.1299(3) 0.0648(14) Uani 1 1 d . . .
C7 C 0.0687(4) 0.1300(3) 0.0497(3) 0.0603(12) Uani 1 1 d . . .
C8 C 0.2187(4) 0.2188(2) 0.4384(2) 0.0452(10) Uani 1 1 d . . .
H8A H 0.1676 0.2599 0.4232 0.052(8) Uiso 1 1 calc R . .
H8B H 0.2019 0.2012 0.4836 0.052(8) Uiso 1 1 calc R . .
C9 C 0.3471(4) 0.2418(2) 0.4514(2) 0.0426(10) Uani 1 1 d . . .
C10 C 0.4336(4) 0.2108(2) 0.5066(2) 0.0575(12) Uani 1 1 d . . .
H10 H 0.4104 0.1762 0.5362 0.082(8) Uiso 1 1 calc R . .
C11 C 0.5515(5) 0.2301(3) 0.5184(3) 0.0765(16) Uani 1 1 d . . .
H11 H 0.6077 0.2079 0.5549 0.082(8) Uiso 1 1 calc R . .
C12 C 0.5868(5) 0.2823(3) 0.4761(3) 0.0828(17) Uani 1 1 d . . .
H12 H 0.6668 0.2957 0.4842 0.082(8) Uiso 1 1 calc R . .
C13 C 0.5032(4) 0.3148(3) 0.4215(3) 0.0613(13) Uani 1 1 d . . .
H13 H 0.5277 0.3499 0.3930 0.082(8) Uiso 1 1 calc R . .
C14 C 0.3839(4) 0.2958(2) 0.4087(2) 0.0435(10) Uani 1 1 d . . .
C15 C 0.2951(4) 0.33146(19) 0.3490(2) 0.0448(10) Uani 1 1 d . . .
H15A H 0.3249 0.3783 0.3400 0.052(8) Uiso 1 1 calc R . .
H15B H 0.2205 0.3380 0.3647 0.052(8) Uiso 1 1 calc R . .
C16 C 0.2228(3) 0.06923(19) 0.4273(2) 0.0343(8) Uani 1 1 d . . .
C17 C 0.3254(3) 0.02860(19) 0.4287(2) 0.0361(8) Uani 1 1 d . . .
H17 H 0.3744 0.0389 0.3965 0.056(6) Uiso 1 1 calc R . .
C18 C 0.3546(3) -0.0273(2) 0.4780(2) 0.0419(9) Uani 1 1 d . . .
H18 H 0.4223 -0.0547 0.4780 0.056(6) Uiso 1 1 calc R . .
C19 C 0.2848(4) -0.0424(2) 0.5265(2) 0.0474(10) Uani 1 1 d . . .
H19 H 0.3051 -0.0798 0.5594 0.056(6) Uiso 1 1 calc R . .
C20 C 0.1841(4) -0.0020(2) 0.5265(2) 0.0527(11) Uani 1 1 d . . .
H20 H 0.1369 -0.0119 0.5598 0.056(6) Uiso 1 1 calc R . .
C21 C 0.1530(4) 0.0532(2) 0.4770(2) 0.0492(11) Uani 1 1 d . . .
H21 H 0.0846 0.0799 0.4771 0.056(6) Uiso 1 1 calc R . .
C22 C 0.0193(3) 0.1418(2) 0.3492(2) 0.0398(9) Uani 1 1 d . . .
C23 C -0.0338(4) 0.0788(2) 0.3165(2) 0.0486(10) Uani 1 1 d . . .
H23 H 0.0145 0.0407 0.3094 0.070(7) Uiso 1 1 calc R . .
C24 C -0.1561(4) 0.0726(3) 0.2947(3) 0.0612(13) Uani 1 1 d . . .
H24 H -0.1899 0.0309 0.2724 0.070(7) Uiso 1 1 calc R . .
C25 C -0.2283(4) 0.1286(4) 0.3061(3) 0.0768(16) Uani 1 1 d . . .
H25 H -0.3110 0.1246 0.2913 0.070(7) Uiso 1 1 calc R . .
C26 C -0.1788(4) 0.1901(3) 0.3391(3) 0.0691(14) Uani 1 1 d . . .
H26 H -0.2280 0.2272 0.3475 0.070(7) Uiso 1 1 calc R . .
C27 C -0.0553(4) 0.1971(2) 0.3599(2) 0.0538(11) Uani 1 1 d . . .
H27 H -0.0224 0.2394 0.3813 0.070(7) Uiso 1 1 calc R . .
C28 C 0.1299(3) 0.32041(18) 0.2100(2) 0.0391(9) Uani 1 1 d . . .
C29 C 0.1040(4) 0.3165(2) 0.1346(2) 0.0506(11) Uani 1 1 d . . .
H29 H 0.1605 0.2976 0.1109 0.068(7) Uiso 1 1 calc R . .
C30 C -0.0044(4) 0.3403(3) 0.0939(3) 0.0683(14) Uani 1 1 d . . .
H30 H -0.0207 0.3374 0.0433 0.068(7) Uiso 1 1 calc R . .
C31 C -0.0881(4) 0.3683(3) 0.1286(4) 0.0782(17) Uani 1 1 d . . .
H31 H -0.1608 0.3847 0.1013 0.068(7) Uiso 1 1 calc R . .
C32 C -0.0655(4) 0.3724(3) 0.2028(3) 0.0719(15) Uani 1 1 d . . .
H32 H -0.1227 0.3912 0.2259 0.068(7) Uiso 1 1 calc R . .
C33 C 0.0420(4) 0.3486(2) 0.2433(3) 0.0552(11) Uani 1 1 d . . .
H33 H 0.0566 0.3514 0.2939 0.068(7) Uiso 1 1 calc R . .
C34 C 0.3849(3) 0.31906(19) 0.2234(2) 0.0360(8) Uani 1 1 d . . .
C35 C 0.3712(4) 0.3857(2) 0.1915(2) 0.0477(10) Uani 1 1 d . . .
H35 H 0.2977 0.4088 0.1841 0.065(6) Uiso 1 1 calc R . .
C36 C 0.4669(4) 0.4184(2) 0.1702(2) 0.0525(11) Uani 1 1 d . . .
H36 H 0.4567 0.4632 0.1485 0.065(6) Uiso 1 1 calc R . .
C37 C 0.5761(4) 0.3857(2) 0.1807(2) 0.0508(11) Uani 1 1 d . . .
H37 H 0.6399 0.4083 0.1669 0.065(6) Uiso 1 1 calc R . .
C38 C 0.5903(4) 0.3193(2) 0.2119(2) 0.0518(11) Uani 1 1 d . . .
H38 H 0.6642 0.2966 0.2189 0.065(6) Uiso 1 1 calc R . .
C39 C 0.4956(3) 0.2856(2) 0.2330(2) 0.0462(10) Uani 1 1 d . . .
H39 H 0.5061 0.2404 0.2538 0.065(6) Uiso 1 1 calc R . .

loop_
_atom_site_aniso_label
_atom_site_aniso_U_11
_atom_site_aniso_U_22
_atom_site_aniso_U_33
_atom_site_aniso_U_23
_atom_site_aniso_U_13
_atom_site_aniso_U_12
Fe1 0.0317(3) 0.0259(3) 0.0330(3) 0.0022(2) 0.0108(2) 0.0010(2)
Fe2 0.0536(4) 0.0380(3) 0.0415(3) -0.0048(3) 0.0150(3) 0.0026(3)
Fe3 0.0431(3) 0.0365(3) 0.0418(3) 0.0014(2) 0.0074(3) -0.0011(2)
Se1 0.0469(2) 0.02745(19) 0.0394(2) 0.00125(16) 0.01242(17) -0.00078(16)
Se2 0.0499(2) 0.0355(2) 0.0366(2) 0.00075(17) 0.01664(17) -0.00290(17)
P1 0.0340(5) 0.0324(5) 0.0356(5) 0.0028(4) 0.0142(4) 0.0025(4)
P2 0.0351(5) 0.0277(5) 0.0365(5) 0.0029(4) 0.0104(4) 0.0017(4)
O1 0.0325(15) 0.0636(19) 0.063(2) 0.0190(15) 0.0065(14) 0.0060(13)
O2 0.104(3) 0.045(2) 0.130(4) -0.024(2) 0.025(3) -0.012(2)
O3 0.148(4) 0.112(3) 0.056(3) 0.002(2) 0.035(3) -0.009(3)
O4 0.063(2) 0.103(3) 0.104(3) 0.006(2) 0.012(2) 0.012(2)
O5 0.0582(19) 0.0539(19) 0.085(2) 0.0123(17) 0.0306(18) 0.0109(16)
O6 0.101(3) 0.071(3) 0.133(4) 0.000(2) -0.009(3) -0.042(2)
O7 0.105(3) 0.122(3) 0.051(2) 0.022(2) -0.004(2) -0.016(3)
C1 0.043(2) 0.032(2) 0.040(2) 0.0045(17) 0.0169(18) -0.0029(17)
C2 0.066(3) 0.047(3) 0.068(3) -0.014(2) 0.020(2) 0.006(2)
C3 0.091(4) 0.058(3) 0.044(3) -0.003(2) 0.019(3) -0.002(3)
C4 0.059(3) 0.053(3) 0.056(3) -0.005(2) 0.014(2) 0.006(2)
C5 0.051(3) 0.046(2) 0.051(3) 0.012(2) 0.016(2) -0.001(2)
C6 0.057(3) 0.057(3) 0.071(3) -0.002(3) -0.006(3) -0.010(2)
C7 0.061(3) 0.067(3) 0.049(3) 0.004(2) 0.001(2) -0.006(2)
C8 0.057(3) 0.042(2) 0.043(2) -0.0033(19) 0.027(2) 0.001(2)
C9 0.056(3) 0.043(2) 0.030(2) -0.0049(17) 0.0127(19) -0.0045(19)
C10 0.074(3) 0.058(3) 0.042(3) 0.007(2) 0.014(2) -0.003(2)
C11 0.071(4) 0.091(4) 0.058(3) 0.018(3) -0.007(3) -0.003(3)
C12 0.056(3) 0.110(5) 0.075(4) 0.010(3) -0.002(3) -0.025(3)
C13 0.060(3) 0.071(3) 0.050(3) 0.006(2) 0.006(2) -0.023(2)
C14 0.057(3) 0.039(2) 0.034(2) -0.0027(17) 0.0103(19) -0.0054(19)
C15 0.061(3) 0.031(2) 0.044(2) -0.0040(17) 0.016(2) -0.0042(18)
C16 0.036(2) 0.0326(19) 0.036(2) 0.0000(16) 0.0124(16) -0.0020(16)
C17 0.0323(19) 0.037(2) 0.039(2) 0.0022(17) 0.0088(16) 0.0003(16)
C18 0.039(2) 0.040(2) 0.043(2) 0.0035(18) 0.0001(18) -0.0005(17)
C19 0.053(3) 0.043(2) 0.043(2) 0.0107(19) 0.001(2) -0.007(2)
C20 0.054(3) 0.065(3) 0.043(3) 0.011(2) 0.019(2) -0.008(2)
C21 0.046(2) 0.055(3) 0.052(3) 0.013(2) 0.023(2) 0.007(2)
C22 0.034(2) 0.045(2) 0.043(2) 0.0111(18) 0.0156(17) 0.0051(17)
C23 0.042(2) 0.055(3) 0.052(3) 0.010(2) 0.016(2) -0.001(2)
C24 0.044(3) 0.076(3) 0.065(3) 0.013(3) 0.015(2) -0.014(2)
C25 0.032(2) 0.125(5) 0.077(4) 0.024(4) 0.021(2) 0.006(3)
C26 0.051(3) 0.087(4) 0.074(4) 0.012(3) 0.024(3) 0.029(3)
C27 0.047(3) 0.059(3) 0.059(3) 0.009(2) 0.019(2) 0.015(2)
C28 0.045(2) 0.0270(19) 0.046(2) 0.0075(17) 0.0116(18) 0.0039(16)
C29 0.049(2) 0.052(3) 0.050(3) 0.016(2) 0.009(2) 0.003(2)
C30 0.057(3) 0.081(4) 0.060(3) 0.034(3) -0.001(2) -0.003(3)
C31 0.048(3) 0.067(3) 0.112(5) 0.035(3) -0.002(3) 0.019(3)
C32 0.057(3) 0.059(3) 0.099(5) 0.005(3) 0.017(3) 0.027(3)
C33 0.055(3) 0.044(2) 0.066(3) 0.001(2) 0.015(2) 0.014(2)
C34 0.042(2) 0.0299(19) 0.037(2) 0.0010(16) 0.0099(17) -0.0058(16)
C35 0.050(2) 0.036(2) 0.058(3) 0.006(2) 0.014(2) -0.0004(19)
C36 0.062(3) 0.036(2) 0.061(3) 0.011(2) 0.018(2) -0.008(2)
C37 0.052(3) 0.054(3) 0.048(3) 0.000(2) 0.014(2) -0.022(2)
C38 0.042(2) 0.057(3) 0.058(3) 0.009(2) 0.014(2) -0.007(2)
C39 0.044(2) 0.042(2) 0.056(3) 0.015(2) 0.016(2) 0.0000(18)

loop_
_atom_type_symbol
_atom_type_description
_atom_type_scat_dispersion_real
_atom_type_scat_dispersion_imag
_atom_type_scat_source
Fe Fe 0.3463 0.8444 'International Tables Vol C Tables 4.2.6.8 and 6.1.1.4'
Se Se -0.0929 2.2259 'International Tables Vol C Tables 4.2.6.8 and 6.1.1.4'
P P 0.1023 0.0942 'International Tables Vol C Tables 4.2.6.8 and 6.1.1.4'
O O 0.0106 0.0060 'International Tables Vol C Tables 4.2.6.8 and 6.1.1.4'
C C 0.0033 0.0016 'International Tables Vol C Tables 4.2.6.8 and 6.1.1.4'
H H 0.0000 0.0000 'International Tables Vol C Tables 4.2.6.8 and 6.1.1.4'

loop_
_geom_angle_atom_site_label_1
_geom_angle_atom_site_label_2
_geom_angle_atom_site_label_3
_geom_angle
_geom_angle_site_symmetry_1
_geom_angle_site_symmetry_3
_geom_angle_publ_flag
C1 Fe1 P1 93.11(13) . . ?
C1 Fe1 P2 95.99(12) . . ?
P1 Fe1 P2 97.58(4) . . ?
C1 Fe1 Se1 96.26(12) . . ?
P1 Fe1 Se1 91.14(3) . . ?
P2 Fe1 Se1 164.54(4) . . ?
C1 Fe1 Se2 99.84(13) . . ?
P1 Fe1 Se2 165.38(3) . . ?
P2 Fe1 Se2 87.86(3) . . ?
Se1 Fe1 Se2 80.78(2) . . ?
C1 Fe1 Fe3 139.57(13) . . ?
P1 Fe1 Fe3 111.77(4) . . ?
P2 Fe1 Fe3 110.88(3) . . ?
Se1 Fe1 Fe3 53.792(18) . . ?
Se2 Fe1 Fe3 53.68(2) . . ?
C4 Fe2 C3 96.4(2) . . ?
C4 Fe2 C2 100.6(2) . . ?
C3 Fe2 C2 93.8(2) . . ?
C4 Fe2 Se2 97.14(15) . . ?
C3 Fe2 Se2 91.91(15) . . ?
C2 Fe2 Se2 160.61(15) . . ?
C4 Fe2 Se1 102.14(15) . . ?
C3 Fe2 Se1 160.46(17) . . ?
C2 Fe2 Se1 88.98(16) . . ?
Se2 Fe2 Se1 79.69(2) . . ?
C4 Fe2 Fe3 147.16(15) . . ?
C3 Fe2 Fe3 103.72(17) . . ?
C2 Fe2 Fe3 103.63(15) . . ?
Se2 Fe2 Fe3 56.99(2) . . ?
Se1 Fe2 Fe3 56.92(2) . . ?
C7 Fe3 C6 95.5(2) . . ?
C7 Fe3 C5 95.0(2) . . ?
C6 Fe3 C5 95.1(2) . . ?
C7 Fe3 Se1 152.60(17) . . ?
C6 Fe3 Se1 86.54(15) . . ?
C5 Fe3 Se1 112.03(14) . . ?
C7 Fe3 Se2 87.01(15) . . ?
C6 Fe3 Se2 152.96(17) . . ?
C5 Fe3 Se2 111.50(13) . . ?
Se1 Fe3 Se2 79.37(3) . . ?
C7 Fe3 Fe2 95.97(16) . . ?
C6 Fe3 Fe2 96.35(17) . . ?
C5 Fe3 Fe2 163.23(14) . . ?
Se1 Fe3 Fe2 56.70(2) . . ?
Se2 Fe3 Fe2 56.64(3) . . ?
C7 Fe3 Fe1 132.94(15) . . ?
C6 Fe3 Fe1 131.51(16) . . ?
C5 Fe3 Fe1 80.89(14) . . ?
Se1 Fe3 Fe1 52.35(2) . . ?
Se2 Fe3 Fe1 52.89(2) . . ?
Fe2 Fe3 Fe1 82.35(3) . . ?
Fe1 Se1 Fe2 99.07(2) . . ?
Fe1 Se1 Fe3 73.86(2) . . ?
Fe2 Se1 Fe3 66.38(3) . . ?
Fe1 Se2 Fe2 98.49(2) . . ?
Fe1 Se2 Fe3 73.43(2) . . ?
Fe2 Se2 Fe3 66.38(2) . . ?
C22 P1 C16 99.86(16) . . ?
C22 P1 C8 104.03(18) . . ?
C16 P1 C8 98.65(18) . . ?
C22 P1 Fe1 114.92(13) . . ?
C16 P1 Fe1 118.67(12) . . ?
C8 P1 Fe1 117.81(13) . . ?
C28 P2 C34 103.27(18) . . ?
C28 P2 C15 103.32(18) . . ?
C34 P2 C15 97.62(18) . . ?
C28 P2 Fe1 114.63(12) . . ?
C34 P2 Fe1 115.92(12) . . ?
C15 P2 Fe1 119.48(13) . . ?
O1 C1 Fe1 174.7(4) . . ?
O2 C2 Fe2 178.3(5) . . ?
O3 C3 Fe2 179.1(5) . . ?
O4 C4 Fe2 177.9(5) . . ?
O5 C5 Fe3 170.9(4) . . ?
O6 C6 Fe3 179.7(6) . . ?
O7 C7 Fe3 178.8(5) . . ?
C9 C8 P1 112.2(3) . . ?
C10 C9 C14 118.0(4) . . ?
C10 C9 C8 121.0(4) . . ?
C14 C9 C8 121.0(4) . . ?
C11 C10 C9 121.8(4) . . ?
C10 C11 C12 119.8(5) . . ?
C13 C12 C11 119.9(5) . . ?
C12 C13 C14 121.0(4) . . ?
C13 C14 C9 119.4(4) . . ?
C13 C14 C15 120.0(4) . . ?
C9 C14 C15 120.5(4) . . ?
C14 C15 P2 112.7(3) . . ?
C17 C16 C21 118.4(3) . . ?
C17 C16 P1 123.0(3) . . ?
C21 C16 P1 118.5(3) . . ?
C16 C17 C18 120.2(4) . . ?
C19 C18 C17 120.7(4) . . ?
C18 C19 C20 119.7(4) . . ?
C19 C20 C21 120.2(4) . . ?
C20 C21 C16 120.8(4) . . ?
C27 C22 C23 118.0(4) . . ?
C27 C22 P1 124.0(3) . . ?
C23 C22 P1 117.8(3) . . ?
C24 C23 C22 121.1(4) . . ?
C23 C24 C25 119.6(5) . . ?
C26 C25 C24 120.4(4) . . ?
C25 C26 C27 120.2(5) . . ?
C22 C27 C26 120.6(5) . . ?
C29 C28 C33 117.6(4) . . ?
C29 C28 P2 120.4(3) . . ?
C33 C28 P2 121.6(3) . . ?
C30 C29 C28 121.0(4) . . ?
C31 C30 C29 119.7(5) . . ?
C30 C31 C32 120.6(4) . . ?
C33 C32 C31 119.9(5) . . ?
C32 C33 C28 121.3(5) . . ?
C35 C34 C39 118.6(4) . . ?
C35 C34 P2 120.9(3) . . ?
C39 C34 P2 120.1(3) . . ?
C34 C35 C36 120.2(4) . . ?
C37 C36 C35 121.0(4) . . ?
C38 C37 C36 119.3(4) . . ?
C37 C38 C39 120.5(4) . . ?
C38 C39 C34 120.4(4) . . ?

loop_
_geom_bond_atom_site_label_1
_geom_bond_atom_site_label_2
_geom_bond_distance
_geom_bond_site_symmetry_2
_geom_bond_publ_flag
Fe1 C1 1.728(4) . ?
Fe1 P1 2.2661(12) . ?
Fe1 P2 2.2704(12) . ?
Fe1 Se1 2.3371(8) . ?
Fe1 Se2 2.3593(9) . ?
Fe1 Fe3 2.8356(9) . ?
Fe2 C4 1.784(5) . ?
Fe2 C3 1.797(5) . ?
Fe2 C2 1.800(5) . ?
Fe2 Se2 2.3741(9) . ?
Fe2 Se1 2.3758(9) . ?
Fe2 Fe3 2.6043(11) . ?
Fe3 C7 1.772(5) . ?
Fe3 C6 1.781(5) . ?
Fe3 C5 1.795(5) . ?
Fe3 Se1 2.3818(8) . ?
Fe3 Se2 2.3836(10) . ?
P1 C22 1.833(4) . ?
P1 C16 1.852(4) . ?
P1 C8 1.855(4) . ?
P2 C28 1.822(4) . ?
P2 C34 1.846(4) . ?
P2 C15 1.850(4) . ?
O1 C1 1.157(4) . ?
O2 C2 1.132(5) . ?
O3 C3 1.136(6) . ?
O4 C4 1.137(5) . ?
O5 C5 1.146(5) . ?
O6 C6 1.139(5) . ?
O7 C7 1.141(5) . ?
C8 C9 1.500(5) . ?
C9 C10 1.396(6) . ?
C9 C14 1.412(5) . ?
C10 C11 1.369(7) . ?
C11 C12 1.375(7) . ?
C12 C13 1.384(6) . ?
C13 C14 1.382(6) . ?
C14 C15 1.499(5) . ?
C16 C17 1.395(5) . ?
C16 C21 1.388(5) . ?
C17 C18 1.390(5) . ?
C18 C19 1.366(6) . ?
C19 C20 1.380(6) . ?
C20 C21 1.385(5) . ?
C22 C27 1.386(5) . ?
C22 C23 1.406(6) . ?
C23 C24 1.375(6) . ?
C24 C25 1.382(7) . ?
C25 C26 1.370(7) . ?
C26 C27 1.389(6) . ?
C28 C29 1.386(6) . ?
C28 C33 1.399(6) . ?
C29 C30 1.384(6) . ?
C30 C31 1.375(7) . ?
C31 C32 1.363(7) . ?
C32 C33 1.373(6) . ?
C34 C35 1.379(5) . ?
C34 C39 1.390(5) . ?
C35 C36 1.387(6) . ?
C36 C37 1.367(6) . ?
C37 C38 1.369(6) . ?
C38 C39 1.386(5) . ?
